data_6000428
loop_
_publ_author_name
'Graulich, J.'
'Drueke, S.'
'Babel, D.'

_publ_section_title
;
 X-ray structural studies of the polymorphic elpasolites K2LiAlF6 and
 Rb2LiGaF6
;
_journal_name_full 'Zeitschrift Fur Anorganische Und Allgemeine Chemie'
_journal_page_first 1460
_journal_page_last 1464
_journal_paper_doi 10.1002/(SICI)1521-3749(199809)624:9<1460::AID-ZAAC1460>3.0.CO;2-P
_journal_volume 624
_journal_year 1998
_chemical_formula_sum 'Al F6 K2 Li'
_chemical_formula_weight 226.11
_space_group_IT_number 166
_space_group_name_Hall '-R 3 2"'
_space_group_name_H-M_alt 'R -3 m :H'
_cell_angle_alpha 90.000
_cell_angle_beta 90.000
_cell_angle_gamma 120.000
_cell_formula_units_Z 6
_cell_length_a 5.617(1)
_cell_length_b 5.617(1)
_cell_length_c 27.576(6)
_cell_volume 753.5(7)
_diffrn_reflns_limit_h_max 7
_diffrn_reflns_limit_h_min 0
_diffrn_reflns_limit_k_max 0
_diffrn_reflns_limit_k_min -6
_diffrn_reflns_limit_l_max 38
_diffrn_reflns_limit_l_min 0
_diffrn_reflns_theta_max 2
_diffrn_reflns_theta_min 30
_exptl_crystal_F_000 648
_exptl_crystal_size_max 0.09
_exptl_crystal_size_mid 0.07
_exptl_crystal_size_min 0.02
_refine_ls_matrix_type full
_refine_ls_number_parameters 27
_refine_ls_R_factor_all 0.0045
_refine_ls_R_factor_gt 0.0021
_reflns_threshold_expression Fo>4\s(Fo)
_cod_original_sg_symbol_H-M 'R -3 m'
_cod_database_code 6000428

loop_
_space_group_symop_operation_xyz
x,y,z
-y,x-y,z
-x+y,-x,z
y,x,-z
-x,-x+y,-z
x-y,-y,-z
-x,-y,-z
y,-x+y,-z
x-y,x,-z
-y,-x,z
x,x-y,z
-x+y,y,z
x+2/3,y+1/3,z+1/3
-y+2/3,x-y+1/3,z+1/3
-x+y+2/3,-x+1/3,z+1/3
y+2/3,x+1/3,-z+1/3
-x+2/3,-x+y+1/3,-z+1/3
x-y+2/3,-y+1/3,-z+1/3
-x+2/3,-y+1/3,-z+1/3
y+2/3,-x+y+1/3,-z+1/3
x-y+2/3,x+1/3,-z+1/3
-y+2/3,-x+1/3,z+1/3
x+2/3,x-y+1/3,z+1/3
-x+y+2/3,y+1/3,z+1/3
x+1/3,y+2/3,z+2/3
-y+1/3,x-y+2/3,z+2/3
-x+y+1/3,-x+2/3,z+2/3
y+1/3,x+2/3,-z+2/3
-x+1/3,-x+y+2/3,-z+2/3
x-y+1/3,-y+2/3,-z+2/3
-x+1/3,-y+2/3,-z+2/3
y+1/3,-x+y+2/3,-z+2/3
x-y+1/3,x+2/3,-z+2/3
-y+1/3,-x+2/3,z+2/3
x+1/3,x-y+2/3,z+2/3
-x+y+1/3,y+2/3,z+2/3

loop_
_atom_site_aniso_label
_atom_site_aniso_U_11
_atom_site_aniso_U_12
_atom_site_aniso_U_13
_atom_site_aniso_U_22
_atom_site_aniso_U_23
_atom_site_aniso_U_33
K1 0.0136(3) 0.0068(3) 0 0.0136(3) 0 0.0159(5)
K2 0.0139(3) 0.00695(30) 0 0.0139(3) 0 0.0185(5)
Li 0.0153(26) 0.00765(260) 0 0.0153(26) 0 0.0211(39)
Al1 0.0069(6) 0.00345(60) 0 0.0069(6) 0 0.0085(8)
Al2 0.0091(6) 0.00455(60) 0 0.0091(6) 0 0.0085(8)
F1 0.0153(6) 0.0092(6) 0.0021(3) 0.0153(6) -0.0021(3) 0.0145(6)
F2 0.0151(6) 0.0092(6) -0.0029(3) 0.0151(6) 0.0029(3) 0.0163(6)

loop_
_atom_site_label
_atom_site_site_symmetry_multiplicity
_atom_site_Wyckoff_symbol
_atom_site_fract_x
_atom_site_fract_y
_atom_site_fract_z
K1 6 c 0 0 0.12775(3)
K2 6 c 0 0 0.28057(4)
Li 6 c 0 0 0.4025(3)
Al1 3 a 0 0 0
Al2 3 b 0 0 0.5
F1 18 h 0.1481(2) -0.1481(2) 0.46102(5)
F2 18 h 0.1805(2) -0.1805(2) 0.62911(5)
